data_2228413
loop_
_publ_author_name
'Feng, Zhi-Qiang'
'Ye, Yuan-Feng'
'Yang, Xiao-Li'
'Dong, Tao'
'Wang, Huai-Qing'

_publ_section_title
;
 <i>meso</i>-Dimethyl 2,5-dibromohexanedioate
;
_journal_coeditor_code IM2243
_journal_issue 12
_journal_name_full 'Acta Crystallographica Section E'
_journal_page_first o3163
_journal_paper_doi 10.1107/S1600536810045642
_journal_volume 66
_journal_year 2010
_chemical_formula_iupac 'C8 H12 Br2 O4'
_chemical_formula_moiety 'C8 H12 Br2 O4'
_chemical_formula_sum 'C8 H12 Br2 O4'
_chemical_formula_weight 331.98
_chemical_name_systematic
;
<i>meso</i>-Dimethyl 2,5-dibromohexanedioate
;
_space_group_IT_number 14
_symmetry_cell_setting monoclinic
_symmetry_space_group_name_Hall '-P 2ybc'
_symmetry_space_group_name_H-M 'P 1 21/c 1'
_atom_sites_solution_hydrogens geom
_atom_sites_solution_primary direct
_atom_sites_solution_secondary difmap
_audit_creation_method SHELXL-97
_cell_angle_alpha 90.00
_cell_angle_beta 90.36(3)
_cell_angle_gamma 90.00
_cell_formula_units_Z 2
_cell_length_a 4.5580(9)
_cell_length_b 12.134(2)
_cell_length_c 10.554(2)
_cell_measurement_reflns_used 25
_cell_measurement_temperature 293(2)
_cell_measurement_theta_max 13
_cell_measurement_theta_min 9
_cell_volume 583.70(19)
_computing_cell_refinement 'CAD-4 Software (Enraf--Nonius, 1985)'
_computing_data_collection 'CAD-4 Software (Enraf--Nonius, 1985)'
_computing_data_reduction 'XCAD4 (Harms & Wocadlo, 1995)'
_computing_molecular_graphics 'SHELXTL (Sheldrick, 2008)'
_computing_publication_material 'SHELXTL (Sheldrick, 2008)'
_computing_structure_refinement 'SHELXL97 (Sheldrick, 2008)'
_computing_structure_solution 'SHELXS97 (Sheldrick, 2008)'
_diffrn_ambient_temperature 293(2)
_diffrn_measured_fraction_theta_full 0.988
_diffrn_measured_fraction_theta_max 0.988
_diffrn_measurement_device_type 'Enraf--Nonius CAD-4'
_diffrn_measurement_method \w/2\q
_diffrn_radiation_monochromator graphite
_diffrn_radiation_source 'fine-focus sealed tube'
_diffrn_radiation_type MoK\a
_diffrn_radiation_wavelength 0.71073
_diffrn_reflns_av_R_equivalents 0.0712
_diffrn_reflns_av_sigmaI/netI 0.0618
_diffrn_reflns_limit_h_max 5
_diffrn_reflns_limit_h_min 0
_diffrn_reflns_limit_k_max 0
_diffrn_reflns_limit_k_min -15
_diffrn_reflns_limit_l_max 13
_diffrn_reflns_limit_l_min -13
_diffrn_reflns_number 1428
_diffrn_reflns_theta_full 27.10
_diffrn_reflns_theta_max 27.10
_diffrn_reflns_theta_min 2.56
_diffrn_standards_decay_% 1
_diffrn_standards_interval_count 200
_diffrn_standards_interval_time 120
_diffrn_standards_number 3
_exptl_absorpt_coefficient_mu 6.932
_exptl_absorpt_correction_T_max 0.5440
_exptl_absorpt_correction_T_min 0.3378
_exptl_absorpt_correction_type psi-scan
_exptl_absorpt_process_details '(North <i>et al.</i>, 1968)'
_exptl_crystal_colour colourless
_exptl_crystal_density_diffrn 1.889
_exptl_crystal_density_method 'not measured'
_exptl_crystal_description block
_exptl_crystal_F_000 324
_exptl_crystal_size_max 0.20
_exptl_crystal_size_mid 0.10
_exptl_crystal_size_min 0.10
_refine_diff_density_max 0.326
_refine_diff_density_min -0.367
_refine_ls_extinction_method none
_refine_ls_goodness_of_fit_ref 1.003
_refine_ls_hydrogen_treatment constr
_refine_ls_matrix_type full
_refine_ls_number_parameters 64
_refine_ls_number_reflns 1271
_refine_ls_number_restraints 3
_refine_ls_restrained_S_all 1.020
_refine_ls_R_factor_all 0.1029
_refine_ls_R_factor_gt 0.0399
_refine_ls_shift/su_max 0.000
_refine_ls_shift/su_mean 0.000
_refine_ls_structure_factor_coef Fsqd
_refine_ls_weighting_details 'calc w=1/[\s^2^(Fo^2^)+(0.0220P)^2^+0.0000P] where P=(Fo^2^+2Fc^2^)/3'
_refine_ls_weighting_scheme calc
_refine_ls_wR_factor_gt 0.0600
_refine_ls_wR_factor_ref 0.0722
_reflns_number_gt 639
_reflns_number_total 1271
_reflns_threshold_expression I>2sigma(I)
_cod_data_source_file im2243.cif
_cod_data_source_block I
_cod_original_cell_volume 583.7(2)
_cod_original_sg_symbol_H-M 'P 21/c'
_cod_database_code 2228413
_cod_database_fobs_code 2228413

loop_
_symmetry_equiv_pos_as_xyz
'x, y, z'
'-x, y+1/2, -z+1/2'
'-x, -y, -z'
'x, -y-1/2, z-1/2'

loop_
_atom_site_type_symbol
_atom_site_label
_atom_site_fract_x
_atom_site_fract_y
_atom_site_fract_z
_atom_site_U_iso_or_equiv
_atom_site_adp_type
_atom_site_calc_flag
_atom_site_refinement_flags
_atom_site_occupancy
_atom_site_disorder_assembly
_atom_site_disorder_group
Br Br 0.23822(12) 0.64074(4) 0.70596(6) 0.0813(2) Uani d . 1 . .
O O1 0.3762(8) 0.4221(3) 0.8857(4) 0.0888(12) Uani d U 1 . .
O O2 0.0821(9) 0.3620(3) 0.7400(4) 0.0980(12) Uani d . 1 . .
C C1 0.2255(11) 0.3583(4) 0.9715(5) 0.0872(17) Uani d . 1 . .
H H1A 0.3263 0.3595 1.0516 0.131 Uiso calc R 1 . .
H H1B 0.2144 0.2839 0.9409 0.131 Uiso calc R 1 . .
H H1C 0.0310 0.3872 0.9817 0.131 Uiso calc R 1 . .
C C2 0.2723(12) 0.4259(4) 0.7836(5) 0.0572(12) Uani d U 1 . .
C C3 0.4550(10) 0.4973(3) 0.6885(4) 0.0477(11) Uani d U 1 . .
H H3A 0.6595 0.5044 0.7166 0.057 Uiso calc R 1 . .
C C4 0.4369(9) 0.4614(3) 0.5570(4) 0.0475(11) Uani d . 1 . .
H H4A 0.2315 0.4476 0.5384 0.057 Uiso calc R 1 . .
H H4B 0.5370 0.3911 0.5517 0.057 Uiso calc R 1 . .

loop_
_atom_site_aniso_label
_atom_site_aniso_U_11
_atom_site_aniso_U_22
_atom_site_aniso_U_33
_atom_site_aniso_U_12
_atom_site_aniso_U_13
_atom_site_aniso_U_23
Br 0.0997(4) 0.0232(2) 0.1214(5) 0.0072(3) 0.0337(3) -0.0032(4)
O1 0.111(3) 0.058(2) 0.098(3) 0.002(2) 0.007(2) 0.035(2)
O2 0.119(3) 0.063(3) 0.112(3) -0.028(3) 0.023(2) 0.020(3)
C1 0.123(5) 0.061(4) 0.078(3) 0.014(4) 0.029(3) 0.022(3)
C2 0.062(3) 0.040(3) 0.070(3) 0.006(3) 0.022(2) 0.025(3)
C3 0.070(3) 0.029(2) 0.043(2) -0.002(2) -0.0005(19) -0.0068(19)
C4 0.063(3) 0.029(2) 0.050(3) -0.004(2) -0.006(2) 0.007(2)

loop_
_atom_type_symbol
_atom_type_description
_atom_type_scat_dispersion_real
_atom_type_scat_dispersion_imag
_atom_type_scat_source
C C 0.0033 0.0016 'International Tables Vol C Tables 4.2.6.8 and 6.1.1.4'
H H 0.0000 0.0000 'International Tables Vol C Tables 4.2.6.8 and 6.1.1.4'
O O 0.0106 0.0060 'International Tables Vol C Tables 4.2.6.8 and 6.1.1.4'
Br Br -0.2901 2.4595 'International Tables Vol C Tables 4.2.6.8 and 6.1.1.4'

loop_
_geom_angle_atom_site_label_1
_geom_angle_atom_site_label_2
_geom_angle_atom_site_label_3
_geom_angle_site_symmetry_1
_geom_angle_site_symmetry_3
_geom_angle
_geom_angle_publ_flag
C2 O1 C1 . . 115.1(5) ?
O1 C1 H1A . . 109.5 ?
O1 C1 H1B . . 109.5 ?
H1A C1 H1B . . 109.5 ?
O1 C1 H1C . . 109.5 ?
H1A C1 H1C . . 109.5 ?
H1B C1 H1C . . 109.5 ?
O1 C2 O2 . . 126.0(5) ?
O1 C2 C3 . . 113.3(5) ?
O2 C2 C3 . . 118.5(5) ?
C4 C3 C2 . . 114.7(4) ?
C4 C3 Br . . 108.7(3) ?
C2 C3 Br . . 99.0(3) ?
C4 C3 H3A . . 111.3 ?
C2 C3 H3A . . 111.3 ?
Br C3 H3A . . 111.3 ?
C3 C4 C4 . 3_666 120.9(4) ?
C3 C4 H4A . . 107.1 ?
C4 C4 H4A 3_666 . 107.1 ?
C3 C4 H4B . . 107.1 ?
C4 C4 H4B 3_666 . 107.1 ?
H4A C4 H4B . . 106.8 ?

loop_
_geom_bond_atom_site_label_1
_geom_bond_atom_site_label_2
_geom_bond_site_symmetry_2
_geom_bond_distance
_geom_bond_publ_flag
Br C3 . 2.011(4) ?
O1 C2 . 1.175(5) ?
O1 C1 . 1.378(5) ?
O2 C2 . 1.249(6) ?
C1 H1A . 0.9600 ?
C1 H1B . 0.9600 ?
C1 H1C . 0.9600 ?
C2 C3 . 1.569(6) ?
C3 C4 . 1.456(5) ?
C3 H3A . 0.9800 ?
C4 C4 3_666 1.632(7) ?
C4 H4A . 0.9700 ?
C4 H4B . 0.9700 ?

loop_
_geom_hbond_atom_site_label_D
_geom_hbond_atom_site_label_H
_geom_hbond_atom_site_label_A
_geom_hbond_site_symmetry_A
_geom_hbond_distance_DH
_geom_hbond_distance_HA
_geom_hbond_distance_DA
_geom_hbond_angle_DHA
_geom_hbond_publ_flag
C3 H3A O2 1_655 0.98 2.59 3.330(10) 132 yes

loop_
_geom_torsion_atom_site_label_1
_geom_torsion_atom_site_label_2
_geom_torsion_atom_site_label_3
_geom_torsion_atom_site_label_4
_geom_torsion_site_symmetry_1
_geom_torsion_site_symmetry_2
_geom_torsion_site_symmetry_3
_geom_torsion_site_symmetry_4
_geom_torsion
_geom_torsion_publ_flag
C1 O1 C2 O2 . . . . -15.8(8) ?
C1 O1 C2 C3 . . . . -178.7(4) ?
O1 C2 C3 C4 . . . . 149.2(4) ?
O2 C2 C3 C4 . . . . -15.1(6) ?
O1 C2 C3 Br . . . . -95.3(4) ?
O2 C2 C3 Br . . . . 100.4(4) ?
C2 C3 C4 C4 . . . 3_666 168.8(4) ?
Br C3 C4 C4 . . . 3_666 59.1(5) ?
